data_8105678
loop_
_publ_author_name
'Bo, Zhao'
'Lin, Cai'
'Jiewei, Luo'

_publ_section_title
;
 The crystal structure of
 4-((2-(4,5-dihydro-1,5-diphenyl-1H-pyrazol-3-yl)anthracen-10-yl)
 methyl)morpholine, C34H31N3O
;
_journal_issue 3
_journal_name_full 'Zeitschrift f\"ur Kristallographie - New Crystal Structures'
_journal_page_first 451
_journal_page_last 452
_journal_paper_doi 10.1515/ncrs-2018-0463
_journal_volume 234
_journal_year 2019
_chemical_formula_sum 'C34 H31 N3 O'
_chemical_formula_weight 497.62
_chemical_name_systematic
;
4-((2-(4,5-dihydro-1,5-diphenyl-1H-pyrazol-3-yl)anthracen-10-yl)
methyl)morpholine
;
_space_group_crystal_system monoclinic
_space_group_IT_number 14
_space_group_name_Hall '-P 2ybc'
_space_group_name_H-M_alt 'P 1 21/c 1'
_atom_sites_solution_hydrogens geom
_audit_creation_method SHELXL-2014/7
_cell_angle_alpha 90
_cell_angle_beta 98.53(3)
_cell_angle_gamma 90
_cell_formula_units_Z 4
_cell_length_a 26.803(5)
_cell_length_b 5.8243(12)
_cell_length_c 16.893(3)
_cell_measurement_reflns_used 6263
_cell_measurement_temperature 113(2)
_cell_measurement_theta_max 27.082
_cell_measurement_theta_min 1.341
_cell_volume 2608.0(9)
_computing_cell_refinement 'Bruker SAINT'
_computing_data_collection 'Bruker APEX2[1]'
_computing_data_reduction 'Bruker SAINT'
_computing_molecular_graphics 'Bruker SHELXTL'
_computing_publication_material 'Bruker SHELXTL'
_computing_structure_refinement 'SHELXL-2014/7 [2,3]'
_computing_structure_solution 'SHELXL-2014/7 [2,3]'
_diffrn_ambient_temperature 113(2)
_diffrn_measured_fraction_theta_full 0.994
_diffrn_measured_fraction_theta_max 0.990
_diffrn_measurement_device_type 'Bruker APEX-II CCD'
_diffrn_radiation_type MoK\a
_diffrn_radiation_wavelength 0.71073
_diffrn_reflns_av_R_equivalents 0.0648
_diffrn_reflns_av_unetI/netI 0.0753
_diffrn_reflns_Laue_measured_fraction_full 0.994
_diffrn_reflns_Laue_measured_fraction_max 0.990
_diffrn_reflns_limit_h_max 30
_diffrn_reflns_limit_h_min -34
_diffrn_reflns_limit_k_max 7
_diffrn_reflns_limit_k_min -7
_diffrn_reflns_limit_l_max 21
_diffrn_reflns_limit_l_min -21
_diffrn_reflns_number 19073
_diffrn_reflns_point_group_measured_fraction_full 0.994
_diffrn_reflns_point_group_measured_fraction_max 0.990
_diffrn_reflns_theta_full 25.242
_diffrn_reflns_theta_max 27.081
_diffrn_reflns_theta_min 1.536
_exptl_absorpt_coefficient_mu 0.077
_exptl_absorpt_correction_T_max 0.9923
_exptl_absorpt_correction_T_min 0.9848
_exptl_crystal_colour yellow
_exptl_crystal_density_diffrn 1.267
_exptl_crystal_description rod
_exptl_crystal_F_000 1056
_exptl_crystal_size_max 0.200
_exptl_crystal_size_mid 0.180
_exptl_crystal_size_min 0.100
_refine_diff_density_max 0.310
_refine_diff_density_min -0.283
_refine_diff_density_rms 0.064
_refine_ls_extinction_coef 0.0136(17)
_refine_ls_extinction_expression Fc^*^=kFc[1+0.001xFc^2^\l^3^/sin(2\q)]^-1/4^
_refine_ls_extinction_method 'SHELXL-2014/7 (Sheldrick 2014'
_refine_ls_goodness_of_fit_ref 1.095
_refine_ls_hydrogen_treatment constr
_refine_ls_matrix_type full
_refine_ls_number_parameters 344
_refine_ls_number_reflns 5694
_refine_ls_number_restraints 0
_refine_ls_restrained_S_all 1.095
_refine_ls_R_factor_all 0.1092
_refine_ls_R_factor_gt 0.0759
_refine_ls_shift/su_max 0.032
_refine_ls_shift/su_mean 0.005
_refine_ls_structure_factor_coef Fsqd
_refine_ls_weighting_details 'w=1/[\s^2^(Fo^2^)+(0.0889P)^2^] where P=(Fo^2^+2Fc^2^)/3'
_refine_ls_weighting_scheme calc
_refine_ls_wR_factor_gt 0.1791
_refine_ls_wR_factor_ref 0.2028
_reflns_Friedel_coverage 0.000
_reflns_Friedel_fraction_full .
_reflns_Friedel_fraction_max .
_reflns_number_gt 3784
_reflns_number_total 5694
_reflns_threshold_expression 'I > 2\s(I)'
_cod_data_source_file suppl_ncrs-2018-0463_suppl.cif
_cod_data_source_block R1
_cod_original_cell_volume 2608.1(9)
_cod_original_sg_symbol_H-M 'P 21/c'
_cod_database_code 8105678
_shelx_shelxl_version_number 2014/7
_shelx_space_group_comment
;
The symmetry employed for this shelxl refinement is uniquely defined
by the following loop, which should always be used as a source of
symmetry information in preference to the above space-group names.
They are only intended as comments.
;
_shelx_estimated_absorpt_t_min 0.985
_shelx_estimated_absorpt_t_max 0.992

loop_
_space_group_symop_operation_xyz
'x, y, z'
'-x, y+1/2, -z+1/2'
'-x, -y, -z'
'x, -y-1/2, z-1/2'

loop_
_atom_site_label
_atom_site_type_symbol
_atom_site_fract_x
_atom_site_fract_y
_atom_site_fract_z
_atom_site_U_iso_or_equiv
_atom_site_adp_type
_atom_site_occupancy
_atom_site_site_symmetry_order
_atom_site_calc_flag
_atom_site_refinement_flags_posn
_atom_site_refinement_flags_adp
_atom_site_refinement_flags_occupancy
_atom_site_disorder_assembly
_atom_site_disorder_group
O1 O 1.02187(6) 0.4141(3) 0.13233(10) 0.0427(5) Uani 1 1 d . . . . .
N1 N 0.67041(7) -0.1348(3) 0.30233(11) 0.0350(5) Uani 1 1 d . . . . .
N2 N 0.70311(7) -0.0084(3) 0.26237(11) 0.0349(5) Uani 1 1 d . . . . .
N3 N 0.91564(7) 0.3937(3) 0.07350(10) 0.0305(4) Uani 1 1 d . . . . .
C1 C 0.65384(9) -0.0466(4) 0.37057(13) 0.0319(5) Uani 1 1 d . . . . .
C2 C 0.61778(9) -0.1673(4) 0.40655(13) 0.0370(6) Uani 1 1 d . . . . .
H2 H 0.6043 -0.3069 0.3835 0.044 Uiso 1 1 calc R U . . .
C3 C 0.60178(10) -0.0844(4) 0.47528(14) 0.0423(6) Uani 1 1 d . . . . .
H3 H 0.5774 -0.1677 0.4992 0.051 Uiso 1 1 calc R U . . .
C4 C 0.62108(10) 0.1197(5) 0.50942(14) 0.0457(7) Uani 1 1 d . . . . .
H4 H 0.6097 0.1776 0.5562 0.055 Uiso 1 1 calc R U . . .
C5 C 0.65702(10) 0.2381(4) 0.47491(14) 0.0456(7) Uani 1 1 d . . . . .
H5 H 0.6703 0.3775 0.4985 0.055 Uiso 1 1 calc R U . . .
C6 C 0.67418(9) 0.1567(4) 0.40608(13) 0.0382(6) Uani 1 1 d . . . . .
H6 H 0.6994 0.2383 0.3836 0.046 Uiso 1 1 calc R U . . .
C7 C 0.64806(9) -0.3305(4) 0.25459(13) 0.0347(5) Uani 1 1 d . . . . .
H7 H 0.6488 -0.4708 0.2889 0.042 Uiso 1 1 calc R U . . .
C8 C 0.59453(9) -0.2842(4) 0.21367(13) 0.0328(5) Uani 1 1 d . . . . .
C9 C 0.58220(9) -0.0798(4) 0.17244(14) 0.0400(6) Uani 1 1 d . . . . .
H9 H 0.6068 0.0381 0.1735 0.048 Uiso 1 1 calc R U . . .
C10 C 0.53434(10) -0.0470(4) 0.12980(15) 0.0447(6) Uani 1 1 d . . . . .
H10 H 0.5265 0.0927 0.1016 0.054 Uiso 1 1 calc R U . . .
C11 C 0.49793(10) -0.2165(5) 0.12808(16) 0.0509(7) Uani 1 1 d . . . . .
H11 H 0.4653 -0.1949 0.0982 0.061 Uiso 1 1 calc R U . . .
C12 C 0.50956(10) -0.4171(5) 0.17026(17) 0.0526(7) Uani 1 1 d . . . . .
H12 H 0.4845 -0.5324 0.1708 0.063 Uiso 1 1 calc R U . . .
C13 C 0.55760(10) -0.4510(4) 0.21185(15) 0.0439(6) Uani 1 1 d . . . . .
H13 H 0.5653 -0.5914 0.2396 0.053 Uiso 1 1 calc R U . . .
C14 C 0.68558(9) -0.3566(4) 0.19448(14) 0.0376(6) Uani 1 1 d . . . . .
H14A H 0.7098 -0.4825 0.2102 0.045 Uiso 1 1 calc R U . . .
H14B H 0.6679 -0.3854 0.1397 0.045 Uiso 1 1 calc R U . . .
C15 C 0.71148(8) -0.1263(4) 0.20025(13) 0.0320(5) Uani 1 1 d . . . . .
C16 C 0.74461(8) -0.0408(4) 0.14579(13) 0.0326(5) Uani 1 1 d . . . . .
C17 C 0.77491(8) 0.1598(4) 0.16592(13) 0.0337(5) Uani 1 1 d . . . . .
H17 H 0.7736 0.2350 0.2155 0.040 Uiso 1 1 calc R U . . .
C18 C 0.80550(9) 0.2441(4) 0.11521(13) 0.0347(5) Uani 1 1 d . . . . .
H18 H 0.8250 0.3773 0.1304 0.042 Uiso 1 1 calc R U . . .
C19 C 0.80914(8) 0.1383(4) 0.03960(13) 0.0321(5) Uani 1 1 d . . . . .
C20 C 0.84087(8) 0.2246(4) -0.01306(13) 0.0318(5) Uani 1 1 d . . . . .
C21 C 0.84375(8) 0.1085(4) -0.08627(13) 0.0324(5) Uani 1 1 d . . . . .
C22 C 0.87541(9) 0.1822(4) -0.14275(13) 0.0378(6) Uani 1 1 d . . . . .
H22 H 0.8945 0.3193 -0.1329 0.045 Uiso 1 1 calc R U . . .
C23 C 0.87855(9) 0.0589(5) -0.21042(14) 0.0434(6) Uani 1 1 d . . . . .
H23 H 0.8995 0.1124 -0.2472 0.052 Uiso 1 1 calc R U . . .
C24 C 0.85100(9) -0.1483(5) -0.22675(13) 0.0417(6) Uani 1 1 d . . . . .
H24 H 0.8545 -0.2351 -0.2732 0.050 Uiso 1 1 calc R U . . .
C25 C 0.81980(9) -0.2221(4) -0.17633(13) 0.0390(6) Uani 1 1 d . . . . .
H25 H 0.8012 -0.3598 -0.1881 0.047 Uiso 1 1 calc R U . . .
C26 C 0.81427(8) -0.0963(4) -0.10545(12) 0.0317(5) Uani 1 1 d . . . . .
C27 C 0.78196(8) -0.1739(4) -0.05308(13) 0.0342(5) Uani 1 1 d . . . . .
H27 H 0.7615 -0.3049 -0.0673 0.041 Uiso 1 1 calc R U . . .
C28 C 0.77905(8) -0.0637(4) 0.01949(13) 0.0310(5) Uani 1 1 d . . . . .
C29 C 0.74763(8) -0.1493(4) 0.07433(13) 0.0326(5) Uani 1 1 d . . . . .
H29 H 0.7284 -0.2846 0.0611 0.039 Uiso 1 1 calc R U . . .
C30 C 0.87169(9) 0.4381(4) 0.01077(14) 0.0345(5) Uani 1 1 d . . . . .
H30A H 0.8839 0.5021 -0.0372 0.041 Uiso 1 1 calc R U . . .
H30B H 0.8497 0.5548 0.0307 0.041 Uiso 1 1 calc R U . . .
C31 C 0.94114(9) 0.6111(4) 0.09679(14) 0.0369(6) Uani 1 1 d . . . . .
H31A H 0.9176 0.7158 0.1188 0.044 Uiso 1 1 calc R U . . .
H31B H 0.9516 0.6852 0.0491 0.044 Uiso 1 1 calc R U . . .
C32 C 0.98713(10) 0.5700(4) 0.15906(14) 0.0425(6) Uani 1 1 d . . . . .
H32A H 1.0043 0.7183 0.1727 0.051 Uiso 1 1 calc R U . . .
H32B H 0.9761 0.5085 0.2083 0.051 Uiso 1 1 calc R U . . .
C33 C 0.99652(9) 0.2021(4) 0.10941(14) 0.0378(6) Uani 1 1 d . . . . .
H33A H 0.9849 0.1319 0.1568 0.045 Uiso 1 1 calc R U . . .
H33B H 1.0205 0.0945 0.0897 0.045 Uiso 1 1 calc R U . . .
C34 C 0.95193(8) 0.2378(4) 0.04506(13) 0.0331(5) Uani 1 1 d . . . . .
H34A H 0.9635 0.3032 -0.0032 0.040 Uiso 1 1 calc R U . . .
H34B H 0.9355 0.0885 0.0303 0.040 Uiso 1 1 calc R U . . .

loop_
_atom_site_aniso_label
_atom_site_aniso_U_11
_atom_site_aniso_U_22
_atom_site_aniso_U_33
_atom_site_aniso_U_23
_atom_site_aniso_U_13
_atom_site_aniso_U_12
O1 0.0362(10) 0.0470(10) 0.0432(10) -0.0003(8) 0.0000(8) -0.0032(7)
N1 0.0339(11) 0.0428(11) 0.0302(11) -0.0007(9) 0.0116(8) -0.0055(8)
N2 0.0281(11) 0.0489(12) 0.0282(10) 0.0023(9) 0.0058(8) -0.0027(8)
N3 0.0326(11) 0.0340(10) 0.0254(10) -0.0004(8) 0.0054(8) -0.0033(8)
C1 0.0341(13) 0.0388(13) 0.0226(11) 0.0021(10) 0.0034(9) 0.0046(10)
C2 0.0386(14) 0.0432(14) 0.0289(12) 0.0026(10) 0.0042(10) 0.0030(10)
C3 0.0402(15) 0.0564(16) 0.0311(13) 0.0119(12) 0.0083(11) 0.0047(11)
C4 0.0519(17) 0.0586(16) 0.0270(13) 0.0015(12) 0.0069(12) 0.0129(13)
C5 0.0536(17) 0.0491(15) 0.0311(13) -0.0046(12) -0.0034(12) 0.0045(12)
C6 0.0374(14) 0.0448(14) 0.0313(13) 0.0013(11) 0.0014(10) 0.0005(11)
C7 0.0369(13) 0.0353(12) 0.0329(13) 0.0003(10) 0.0081(10) -0.0014(10)
C8 0.0346(13) 0.0354(12) 0.0301(12) -0.0041(10) 0.0102(10) -0.0019(9)
C9 0.0367(14) 0.0436(14) 0.0402(14) -0.0009(11) 0.0076(11) -0.0008(10)
C10 0.0418(15) 0.0492(15) 0.0431(15) -0.0012(12) 0.0059(12) 0.0054(11)
C11 0.0322(15) 0.0680(19) 0.0507(16) -0.0172(14) 0.0004(12) 0.0016(12)
C12 0.0397(16) 0.0596(18) 0.0606(18) -0.0177(14) 0.0145(13) -0.0110(12)
C13 0.0412(15) 0.0446(15) 0.0486(15) -0.0050(12) 0.0155(12) -0.0067(11)
C14 0.0338(13) 0.0425(14) 0.0376(14) -0.0043(11) 0.0090(10) 0.0005(10)
C15 0.0237(12) 0.0444(13) 0.0277(12) 0.0000(10) 0.0034(9) 0.0007(9)
C16 0.0268(12) 0.0433(13) 0.0276(12) 0.0021(10) 0.0031(9) 0.0043(9)
C17 0.0301(12) 0.0415(13) 0.0294(12) -0.0019(10) 0.0039(9) 0.0019(10)
C18 0.0310(13) 0.0422(13) 0.0317(12) -0.0002(10) 0.0071(10) -0.0019(10)
C19 0.0281(12) 0.0407(13) 0.0270(12) -0.0007(10) 0.0026(9) 0.0023(9)
C20 0.0252(12) 0.0445(13) 0.0253(12) 0.0040(10) 0.0024(9) 0.0052(9)
C21 0.0266(12) 0.0458(13) 0.0243(12) 0.0028(10) 0.0019(9) 0.0060(9)
C22 0.0310(13) 0.0530(15) 0.0284(13) 0.0047(11) 0.0012(10) 0.0027(10)
C23 0.0325(14) 0.0704(18) 0.0279(13) 0.0054(12) 0.0066(10) 0.0030(12)
C24 0.0388(14) 0.0637(17) 0.0221(12) -0.0041(11) 0.0033(10) 0.0051(12)
C25 0.0345(13) 0.0544(15) 0.0263(12) -0.0040(11) -0.0013(10) 0.0023(11)
C26 0.0257(12) 0.0462(13) 0.0222(11) -0.0004(10) 0.0003(9) 0.0041(9)
C27 0.0271(12) 0.0461(14) 0.0282(12) -0.0022(10) 0.0007(9) 0.0016(9)
C28 0.0255(12) 0.0411(13) 0.0263(12) 0.0026(10) 0.0032(9) 0.0039(9)
C29 0.0265(12) 0.0422(13) 0.0288(12) -0.0003(10) 0.0027(9) -0.0006(9)
C30 0.0339(13) 0.0393(13) 0.0312(12) 0.0055(10) 0.0072(10) 0.0047(9)
C31 0.0442(15) 0.0356(13) 0.0323(13) -0.0031(10) 0.0100(11) -0.0044(10)
C32 0.0493(16) 0.0459(15) 0.0323(13) -0.0037(11) 0.0062(11) -0.0114(11)
C33 0.0392(14) 0.0363(13) 0.0360(13) 0.0019(10) -0.0003(11) 0.0012(10)
C34 0.0356(13) 0.0344(12) 0.0292(12) -0.0005(10) 0.0041(10) 0.0011(9)

loop_
_atom_type_symbol
_atom_type_description
_atom_type_scat_dispersion_real
_atom_type_scat_dispersion_imag
_atom_type_scat_source
C C 0.0033 0.0016 'International Tables Vol C Tables 4.2.6.8 and 6.1.1.4'
H H 0.0000 0.0000 'International Tables Vol C Tables 4.2.6.8 and 6.1.1.4'
N N 0.0061 0.0033 'International Tables Vol C Tables 4.2.6.8 and 6.1.1.4'
O O 0.0106 0.0060 'International Tables Vol C Tables 4.2.6.8 and 6.1.1.4'

loop_
_geom_angle_atom_site_label_1
_geom_angle_atom_site_label_2
_geom_angle_atom_site_label_3
_geom_angle
_geom_angle_site_symmetry_1
_geom_angle_site_symmetry_3
C32 O1 C33 109.22(18) . .
C1 N1 N2 120.43(19) . .
C1 N1 C7 125.83(19) . .
N2 N1 C7 112.20(18) . .
C15 N2 N1 107.94(19) . .
C34 N3 C31 108.56(18) . .
C34 N3 C30 111.67(16) . .
C31 N3 C30 109.28(17) . .
N1 C1 C6 121.0(2) . .
N1 C1 C2 119.9(2) . .
C6 C1 C2 119.1(2) . .
C3 C2 C1 120.5(2) . .
C3 C2 H2 119.7 . .
C1 C2 H2 119.7 . .
C4 C3 C2 120.3(2) . .
C4 C3 H3 119.8 . .
C2 C3 H3 119.8 . .
C3 C4 C5 119.5(2) . .
C3 C4 H4 120.3 . .
C5 C4 H4 120.3 . .
C4 C5 C6 121.3(2) . .
C4 C5 H5 119.4 . .
C6 C5 H5 119.4 . .
C5 C6 C1 119.3(2) . .
C5 C6 H6 120.4 . .
C1 C6 H6 120.4 . .
N1 C7 C8 113.04(19) . .
N1 C7 C14 100.69(18) . .
C8 C7 C14 112.47(18) . .
N1 C7 H7 110.1 . .
C8 C7 H7 110.1 . .
C14 C7 H7 110.1 . .
C13 C8 C9 118.2(2) . .
C13 C8 C7 120.6(2) . .
C9 C8 C7 121.1(2) . .
C10 C9 C8 120.6(2) . .
C10 C9 H9 119.7 . .
C8 C9 H9 119.7 . .
C11 C10 C9 120.4(2) . .
C11 C10 H10 119.8 . .
C9 C10 H10 119.8 . .
C12 C11 C10 119.2(2) . .
C12 C11 H11 120.4 . .
C10 C11 H11 120.4 . .
C11 C12 C13 120.3(3) . .
C11 C12 H12 119.9 . .
C13 C12 H12 119.9 . .
C8 C13 C12 121.2(2) . .
C8 C13 H13 119.4 . .
C12 C13 H13 119.4 . .
C15 C14 C7 102.08(18) . .
C15 C14 H14A 111.4 . .
C7 C14 H14A 111.4 . .
C15 C14 H14B 111.4 . .
C7 C14 H14B 111.4 . .
H14A C14 H14B 109.2 . .
N2 C15 C16 121.5(2) . .
N2 C15 C14 112.9(2) . .
C16 C15 C14 125.5(2) . .
C29 C16 C17 118.5(2) . .
C29 C16 C15 121.2(2) . .
C17 C16 C15 120.3(2) . .
C18 C17 C16 121.1(2) . .
C18 C17 H17 119.4 . .
C16 C17 H17 119.4 . .
C17 C18 C19 122.1(2) . .
C17 C18 H18 118.9 . .
C19 C18 H18 118.9 . .
C20 C19 C18 122.4(2) . .
C20 C19 C28 120.8(2) . .
C18 C19 C28 116.9(2) . .
C19 C20 C21 119.7(2) . .
C19 C20 C30 118.7(2) . .
C21 C20 C30 121.6(2) . .
C20 C21 C22 123.4(2) . .
C20 C21 C26 119.4(2) . .
C22 C21 C26 117.2(2) . .
C23 C22 C21 121.1(2) . .
C23 C22 H22 119.4 . .
C21 C22 H22 119.4 . .
C22 C23 C24 121.0(2) . .
C22 C23 H23 119.5 . .
C24 C23 H23 119.5 . .
C25 C24 C23 120.1(2) . .
C25 C24 H24 120.0 . .
C23 C24 H24 120.0 . .
C24 C25 C26 121.1(2) . .
C24 C25 H25 119.5 . .
C26 C25 H25 119.5 . .
C27 C26 C25 120.9(2) . .
C27 C26 C21 119.6(2) . .
C25 C26 C21 119.4(2) . .
C28 C27 C26 121.8(2) . .
C28 C27 H27 119.1 . .
C26 C27 H27 119.1 . .
C27 C28 C29 121.5(2) . .
C27 C28 C19 118.7(2) . .
C29 C28 C19 119.7(2) . .
C16 C29 C28 121.6(2) . .
C16 C29 H29 119.2 . .
C28 C29 H29 119.2 . .
N3 C30 C20 112.96(17) . .
N3 C30 H30A 109.0 . .
C20 C30 H30A 109.0 . .
N3 C30 H30B 109.0 . .
C20 C30 H30B 109.0 . .
H30A C30 H30B 107.8 . .
N3 C31 C32 110.43(19) . .
N3 C31 H31A 109.6 . .
C32 C31 H31A 109.6 . .
N3 C31 H31B 109.6 . .
C32 C31 H31B 109.6 . .
H31A C31 H31B 108.1 . .
O1 C32 C31 112.57(18) . .
O1 C32 H32A 109.1 . .
C31 C32 H32A 109.1 . .
O1 C32 H32B 109.1 . .
C31 C32 H32B 109.1 . .
H32A C32 H32B 107.8 . .
O1 C33 C34 111.68(18) . .
O1 C33 H33A 109.3 . .
C34 C33 H33A 109.3 . .
O1 C33 H33B 109.3 . .
C34 C33 H33B 109.3 . .
H33A C33 H33B 107.9 . .
N3 C34 C33 110.10(18) . .
N3 C34 H34A 109.6 . .
C33 C34 H34A 109.6 . .
N3 C34 H34B 109.6 . .
C33 C34 H34B 109.6 . .
H34A C34 H34B 108.2 . .

loop_
_geom_bond_atom_site_label_1
_geom_bond_atom_site_label_2
_geom_bond_distance
_geom_bond_site_symmetry_2
O1 C32 1.421(3) .
O1 C33 1.434(3) .
N1 C1 1.393(3) .
N1 N2 1.393(3) .
N1 C7 1.471(3) .
N2 C15 1.301(3) .
N3 C34 1.463(3) .
N3 C31 1.465(3) .
N3 C30 1.486(3) .
C1 C6 1.401(3) .
C1 C2 1.404(3) .
C2 C3 1.383(3) .
C2 H2 0.9500 .
C3 C4 1.387(4) .
C3 H3 0.9500 .
C4 C5 1.382(4) .
C4 H4 0.9500 .
C5 C6 1.395(3) .
C5 H5 0.9500 .
C6 H6 0.9500 .
C7 C8 1.522(3) .
C7 C14 1.539(3) .
C7 H7 1.0000 .
C8 C13 1.384(3) .
C8 C9 1.394(3) .
C9 C10 1.388(3) .
C9 H9 0.9500 .
C10 C11 1.386(4) .
C10 H10 0.9500 .
C11 C12 1.380(4) .
C11 H11 0.9500 .
C12 C13 1.386(4) .
C12 H12 0.9500 .
C13 H13 0.9500 .
C14 C15 1.507(3) .
C14 H14A 0.9900 .
C14 H14B 0.9900 .
C15 C16 1.458(3) .
C16 C29 1.376(3) .
C16 C17 1.434(3) .
C17 C18 1.362(3) .
C17 H17 0.9500 .
C18 C19 1.435(3) .
C18 H18 0.9500 .
C19 C20 1.411(3) .
C19 C28 1.438(3) .
C20 C21 1.421(3) .
C20 C30 1.514(3) .
C21 C22 1.433(3) .
C21 C26 1.441(3) .
C22 C23 1.363(3) .
C22 H22 0.9500 .
C23 C24 1.420(4) .
C23 H23 0.9500 .
C24 C25 1.349(3) .
C24 H24 0.9500 .
C25 C26 1.430(3) .
C25 H25 0.9500 .
C26 C27 1.401(3) .
C27 C28 1.396(3) .
C27 H27 0.9500 .
C28 C29 1.431(3) .
C29 H29 0.9500 .
C30 H30A 0.9900 .
C30 H30B 0.9900 .
C31 C32 1.516(3) .
C31 H31A 0.9900 .
C31 H31B 0.9900 .
C32 H32A 0.9900 .
C32 H32B 0.9900 .
C33 C34 1.506(3) .
C33 H33A 0.9900 .
C33 H33B 0.9900 .
C34 H34A 0.9900 .
C34 H34B 0.9900 .

loop_
_geom_torsion_atom_site_label_1
_geom_torsion_atom_site_label_2
_geom_torsion_atom_site_label_3
_geom_torsion_atom_site_label_4
_geom_torsion
_geom_torsion_site_symmetry_1
_geom_torsion_site_symmetry_2
_geom_torsion_site_symmetry_3
_geom_torsion_site_symmetry_4
C1 N1 N2 C15 -178.37(19) . . . .
C7 N1 N2 C15 -11.7(2) . . . .
N2 N1 C1 C6 -7.8(3) . . . .
C7 N1 C1 C6 -172.5(2) . . . .
N2 N1 C1 C2 174.89(18) . . . .
C7 N1 C1 C2 10.2(3) . . . .
N1 C1 C2 C3 178.6(2) . . . .
C6 C1 C2 C3 1.2(3) . . . .
C1 C2 C3 C4 0.2(3) . . . .
C2 C3 C4 C5 -1.0(4) . . . .
C3 C4 C5 C6 0.3(4) . . . .
C4 C5 C6 C1 1.2(4) . . . .
N1 C1 C6 C5 -179.2(2) . . . .
C2 C1 C6 C5 -1.9(3) . . . .
C1 N1 C7 C8 65.2(3) . . . .
N2 N1 C7 C8 -100.6(2) . . . .
C1 N1 C7 C14 -174.6(2) . . . .
N2 N1 C7 C14 19.6(2) . . . .
N1 C7 C8 C13 -138.0(2) . . . .
C14 C7 C8 C13 108.8(3) . . . .
N1 C7 C8 C9 46.5(3) . . . .
C14 C7 C8 C9 -66.7(3) . . . .
C13 C8 C9 C10 -1.0(4) . . . .
C7 C8 C9 C10 174.7(2) . . . .
C8 C9 C10 C11 0.5(4) . . . .
C9 C10 C11 C12 1.0(4) . . . .
C10 C11 C12 C13 -1.9(4) . . . .
C9 C8 C13 C12 0.0(4) . . . .
C7 C8 C13 C12 -175.6(2) . . . .
C11 C12 C13 C8 1.4(4) . . . .
N1 C7 C14 C15 -18.7(2) . . . .
C8 C7 C14 C15 101.9(2) . . . .
N1 N2 C15 C16 -179.75(17) . . . .
N1 N2 C15 C14 -2.3(2) . . . .
C7 C14 C15 N2 14.2(2) . . . .
C7 C14 C15 C16 -168.52(19) . . . .
N2 C15 C16 C29 -170.5(2) . . . .
C14 C15 C16 C29 12.4(3) . . . .
N2 C15 C16 C17 9.5(3) . . . .
C14 C15 C16 C17 -167.6(2) . . . .
C29 C16 C17 C18 1.0(3) . . . .
C15 C16 C17 C18 -179.0(2) . . . .
C16 C17 C18 C19 0.0(3) . . . .
C17 C18 C19 C20 -179.8(2) . . . .
C17 C18 C19 C28 -0.4(3) . . . .
C18 C19 C20 C21 178.43(19) . . . .
C28 C19 C20 C21 -1.0(3) . . . .
C18 C19 C20 C30 -0.7(3) . . . .
C28 C19 C20 C30 179.83(19) . . . .
C19 C20 C21 C22 -179.19(18) . . . .
C30 C20 C21 C22 0.0(3) . . . .
C19 C20 C21 C26 -0.2(3) . . . .
C30 C20 C21 C26 178.94(18) . . . .
C20 C21 C22 C23 176.9(2) . . . .
C26 C21 C22 C23 -2.0(3) . . . .
C21 C22 C23 C24 -0.7(4) . . . .
C22 C23 C24 C25 2.2(4) . . . .
C23 C24 C25 C26 -0.8(3) . . . .
C24 C25 C26 C27 -179.8(2) . . . .
C24 C25 C26 C21 -2.0(3) . . . .
C20 C21 C26 C27 2.1(3) . . . .
C22 C21 C26 C27 -178.85(19) . . . .
C20 C21 C26 C25 -175.6(2) . . . .
C22 C21 C26 C25 3.4(3) . . . .
C25 C26 C27 C28 174.8(2) . . . .
C21 C26 C27 C28 -2.9(3) . . . .
C26 C27 C28 C29 -177.26(19) . . . .
C26 C27 C28 C19 1.7(3) . . . .
C20 C19 C28 C27 0.3(3) . . . .
C18 C19 C28 C27 -179.2(2) . . . .
C20 C19 C28 C29 179.25(19) . . . .
C18 C19 C28 C29 -0.2(3) . . . .
C17 C16 C29 C28 -1.6(3) . . . .
C15 C16 C29 C28 178.40(18) . . . .
C27 C28 C29 C16 -179.9(2) . . . .
C19 C28 C29 C16 1.2(3) . . . .
C34 N3 C30 C20 63.8(2) . . . .
C31 N3 C30 C20 -176.11(18) . . . .
C19 C20 C30 N3 74.8(3) . . . .
C21 C20 C30 N3 -104.3(2) . . . .
C34 N3 C31 C32 -56.3(2) . . . .
C30 N3 C31 C32 -178.31(19) . . . .
C33 O1 C32 C31 -56.5(2) . . . .
N3 C31 C32 O1 57.1(3) . . . .
C32 O1 C33 C34 57.8(2) . . . .
C31 N3 C34 C33 57.9(2) . . . .
C30 N3 C34 C33 178.46(18) . . . .
O1 C33 C34 N3 -59.8(3) . . . .
